data_4100246
_journal_name_full 'Journal of the American Chemical Society'
_journal_year 2005
_chemical_absolute_configuration syn
_chemical_formula_moiety 'C12 H20 N4 O3, H2 O'
_chemical_formula_sum 'C12 H22 N4 O4'
_chemical_formula_weight 286.34
_space_group_IT_number 18
_space_group_name_Hall 'P 2 2ab'
_space_group_name_H-M_alt 'P 21 21 2'
_symmetry_cell_setting orthorhombic
_symmetry_space_group_name_Hall 'P 2 2ab'
_symmetry_space_group_name_H-M 'P 21 21 2'
_cell_angle_alpha 90.00
_cell_angle_beta 90.00
_cell_angle_gamma 90.00
_cell_formula_units_Z 4
_cell_length_a 12.240(3)
_cell_length_b 21.081(5)
_cell_length_c 6.1137(14)
_cell_measurement_temperature 193(2)
_cell_volume 1577.6(6)
_diffrn_ambient_temperature 193(2)
_exptl_crystal_density_diffrn 1.206
_cod_depositor_comments
;
The following automatic conversions were performed:
'_symmetry_cell_setting' value 'Orthorhombic' changed to 'orthorhombic'
according to '/home/saulius/struct/CIF-dictionaries/cif_core.dic'
dictionary named 'cif_core.dic' version 2.4.1 from 2010-06-29.

Automatic conversion script
Id: cif_fix_enum 1527 2010-12-29 10:47:43Z saulius 
;
_cod_original_sg_symbol_Hall 'P 2 2ab '
_cod_database_code 4100246

loop_
_symmetry_equiv_pos_as_xyz
'x, y, z'
'-x, -y, z'
'-x+1/2, y+1/2, -z'
'x+1/2, -y+1/2, -z'

loop_
_atom_site_label
_atom_site_type_symbol
_atom_site_fract_x
_atom_site_fract_y
_atom_site_fract_z
_atom_site_U_iso_or_equiv
_atom_site_adp_type
_atom_site_occupancy
_atom_site_symmetry_multiplicity
_atom_site_calc_flag
_atom_site_refinement_flags
_atom_site_disorder_assembly
_atom_site_disorder_group
N2 N 0.63250(15) 0.64753(9) 0.7986(3) 0.0315(5) Uani 1 1 d . . .
H10 H 0.6677 0.6489 0.6731 0.038 Uiso 1 1 calc R . .
O3 O 0.71141(16) 0.62743(8) 1.3572(3) 0.0435(5) Uani 1 1 d . . .
O1 O 0.48942(14) 0.67860(9) 1.0000(3) 0.0469(5) Uani 1 1 d . . .
O2 O 0.75855(16) 0.70281(8) 1.1229(3) 0.0507(5) Uani 1 1 d . . .
N4 N 0.6607(2) 0.41388(10) 0.6572(4) 0.0516(6) Uani 1 1 d . . .
N1 N 0.38246(16) 0.71506(9) 0.6157(3) 0.0338(5) Uani 1 1 d . . .
H1A H 0.3633 0.6744 0.6473 0.051 Uiso 1 1 calc R . .
H1B H 0.3619 0.7245 0.4764 0.051 Uiso 1 1 calc R . .
H1C H 0.3485 0.7419 0.7105 0.051 Uiso 1 1 calc R . .
C8 C 0.7172(2) 0.65073(11) 1.1678(4) 0.0326(6) Uani 1 1 d . . .
C6 C 0.5402(2) 0.68020(11) 0.8264(4) 0.0349(6) Uani 1 1 d . . .
N3 N 0.68627(19) 0.51283(10) 0.5575(3) 0.0446(6) Uani 1 1 d . . .
H3 H 0.6869 0.5471 0.4752 0.054 Uiso 1 1 calc R . .
C14 C 0.7046(2) 0.44731(12) 0.8281(5) 0.0475(7) Uani 1 1 d . . .
H14 H 0.7210 0.4298 0.9675 0.057 Uiso 1 1 calc R . .
C5 C 0.50303(19) 0.72226(11) 0.6370(4) 0.0351(6) Uani 1 1 d . . .
H5 H 0.5392 0.7081 0.4988 0.042 Uiso 1 1 calc R . .
C2 C 0.4997(2) 0.83912(12) 0.5077(4) 0.0431(7) Uani 1 1 d . . .
H2 H 0.4196 0.8343 0.4798 0.052 Uiso 1 1 calc R . .
C12 C 0.6508(3) 0.45534(12) 0.4981(5) 0.0494(7) Uani 1 1 d . . .
H12 H 0.6220 0.4457 0.3578 0.059 Uiso 1 1 calc R . .
C7 C 0.67392(19) 0.60970(11) 0.9786(4) 0.0301(6) Uani 1 1 d . . .
H7 H 0.6122 0.5835 1.0362 0.036 Uiso 1 1 calc R . .
C10 C 0.7216(2) 0.50873(12) 0.7711(4) 0.0368(6) Uani 1 1 d . . .
C9 C 0.7638(2) 0.56413(11) 0.8994(4) 0.0364(6) Uani 1 1 d . . .
H9A H 0.8159 0.5881 0.8072 0.044 Uiso 1 1 calc R . .
H9B H 0.8043 0.5481 1.0281 0.044 Uiso 1 1 calc R . .
C4 C 0.5328(2) 0.79124(11) 0.6830(5) 0.0413(7) Uani 1 1 d . . .
H4A H 0.6129 0.7939 0.7034 0.050 Uiso 1 1 calc R . .
H4B H 0.4982 0.8039 0.8227 0.050 Uiso 1 1 calc R . .
C3 C 0.5201(3) 0.90644(13) 0.5910(6) 0.0703(10) Uani 1 1 d . . .
H3A H 0.5978 0.9117 0.6249 0.106 Uiso 1 1 calc R . .
H3B H 0.4767 0.9138 0.7234 0.106 Uiso 1 1 calc R . .
H3C H 0.4988 0.9370 0.4782 0.106 Uiso 1 1 calc R . .
C1 C 0.5596(3) 0.82827(15) 0.2944(5) 0.0643(9) Uani 1 1 d . . .
H1D H 0.6385 0.8303 0.3200 0.096 Uiso 1 1 calc R . .
H1E H 0.5386 0.8611 0.1889 0.096 Uiso 1 1 calc R . .
H1F H 0.5403 0.7864 0.2360 0.096 Uiso 1 1 calc R . .
O4 O 0.8055(2) 0.78371(13) 0.8004(3) 0.0576(6) Uani 1 1 d . . .
H11A H 0.857(4) 0.794(2) 0.870(7) 0.105(17) Uiso 1 1 d . . .
H11B H 0.779(3) 0.7528(17) 0.871(6) 0.089(14) Uiso 1 1 d . . .

loop_
_atom_site_aniso_label
_atom_site_aniso_U_11
_atom_site_aniso_U_22
_atom_site_aniso_U_33
_atom_site_aniso_U_23
_atom_site_aniso_U_13
_atom_site_aniso_U_12
N2 0.0373(12) 0.0308(11) 0.0265(11) 0.0001(9) 0.0005(10) 0.0035(10)
O3 0.0649(12) 0.0382(10) 0.0275(10) 0.0024(8) -0.0007(10) -0.0006(9)
O1 0.0507(11) 0.0582(12) 0.0318(10) 0.0065(9) 0.0061(10) 0.0202(9)
O2 0.0767(14) 0.0374(11) 0.0380(11) 0.0040(9) -0.0102(11) -0.0212(10)
N4 0.0787(17) 0.0307(12) 0.0454(14) -0.0041(13) 0.0083(14) -0.0003(12)
N1 0.0413(12) 0.0288(11) 0.0312(11) 0.0017(9) -0.0021(10) 0.0047(9)
C8 0.0381(14) 0.0278(13) 0.0319(14) 0.0007(12) -0.0008(13) 0.0040(11)
C6 0.0398(15) 0.0320(13) 0.0329(15) -0.0033(12) -0.0028(13) 0.0049(12)
N3 0.0692(16) 0.0285(12) 0.0360(13) 0.0007(11) -0.0030(11) 0.0021(11)
C14 0.076(2) 0.0299(14) 0.0369(15) -0.0009(13) 0.0047(16) 0.0087(14)
C5 0.0363(14) 0.0354(14) 0.0337(13) 0.0046(12) 0.0019(13) 0.0057(11)
C2 0.0463(16) 0.0340(15) 0.0492(16) 0.0024(14) -0.0031(16) -0.0023(11)
C12 0.075(2) 0.0352(16) 0.0385(16) -0.0060(14) 0.0004(16) -0.0015(14)
C7 0.0365(15) 0.0257(12) 0.0282(13) 0.0024(11) 0.0007(12) -0.0001(11)
C10 0.0468(16) 0.0312(14) 0.0326(14) -0.0015(12) 0.0015(12) 0.0063(12)
C9 0.0425(15) 0.0307(13) 0.0359(14) 0.0009(12) -0.0027(12) 0.0072(12)
C4 0.0417(14) 0.0381(14) 0.0442(16) -0.0028(14) -0.0031(13) -0.0011(12)
C3 0.096(3) 0.0343(16) 0.081(2) 0.0028(17) 0.002(2) -0.0031(17)
C1 0.092(2) 0.0515(18) 0.0492(19) 0.0096(17) 0.0096(18) -0.0059(17)
O4 0.0488(13) 0.0894(17) 0.0345(12) 0.0147(12) -0.0026(11) -0.0218(13)

loop_
_geom_bond_atom_site_label_1
_geom_bond_atom_site_label_2
_geom_bond_distance
_geom_bond_site_symmetry_2
_geom_bond_publ_flag
N2 C6 1.334(3) . ?
N2 C7 1.451(3) . ?
N2 H10 0.8800 . ?
O3 C8 1.260(3) . ?
O1 C6 1.230(3) . ?
O2 C8 1.240(3) . ?
N4 C12 1.313(4) . ?
N4 C14 1.370(4) . ?
N1 C5 1.489(3) . ?
N1 H1A 0.9100 . ?
N1 H1B 0.9100 . ?
N1 H1C 0.9100 . ?
C8 C7 1.538(3) . ?
C6 C5 1.528(3) . ?
N3 C12 1.338(3) . ?
N3 C10 1.378(3) . ?
N3 H3 0.8800 . ?
C14 C10 1.357(4) . ?
C14 H14 0.9500 . ?
C5 C4 1.525(3) . ?
C5 H5 1.0000 . ?
C2 C1 1.514(4) . ?
C2 C4 1.527(4) . ?
C2 C3 1.528(4) . ?
C2 H2 1.0000 . ?
C12 H12 0.9500 . ?
C7 C9 1.538(3) . ?
C7 H7 1.0000 . ?
C10 C9 1.498(3) . ?
C9 H9A 0.9900 . ?
C9 H9B 0.9900 . ?
C4 H4A 0.9900 . ?
C4 H4B 0.9900 . ?
C3 H3A 0.9800 . ?
C3 H3B 0.9800 . ?
C3 H3C 0.9800 . ?
C1 H1D 0.9800 . ?
C1 H1E 0.9800 . ?
C1 H1F 0.9800 . ?
O4 H11A 0.80(5) . ?
O4 H11B 0.85(4) . ?

loop_
_cod_related_entry_id
_cod_related_entry_database
_cod_related_entry_code
1 ChemSpider 25053095
